data_7128762
loop_
_publ_author_name
'Dong, Long-Zhang'
'Zhang, Yu'
'Lu, Yun-Feng'
'Zhang, Lei'
'Huang, Xin'
'Wang, Jian-Hui'
'Liu, Jiang'
'Li, Shun-Li'
'Lan, Ya-Qian'

_publ_section_title
;
 A well-defined dual Mn-site based metal-organic framework to promote
 CO<sub>2</sub> reduction/evolution in Li-CO<sub>2</sub> batteries.
;
_journal_issue 71
_journal_name_full 'Chemical communications (Cambridge, England)'
_journal_page_first 8937
_journal_page_last 8940
_journal_paper_doi 10.1039/d1cc03431f
_journal_volume 57
_journal_year 2021
_chemical_formula_moiety 'C32 H20 Cl Mn2 N12 O8 S2, 0.5(C4 H16 N2)'
_chemical_formula_sum 'C34 H28 Cl Mn2 N13 O8 S2'
_chemical_formula_weight 956.14
_space_group_crystal_system orthorhombic
_space_group_IT_number 53
_space_group_name_Hall '-P 2ac 2'
_space_group_name_H-M_alt 'P m n a'
_atom_sites_solution_hydrogens mixed
_atom_sites_solution_primary dual
_audit_creation_date 2021-06-02
_audit_creation_method
;
Olex2 1.3-alpha
(compiled 2020.11.12 svn.r5f609507 for OlexSys, GUI svn.r6272)
;
_audit_update_record
;
2021-06-03 deposited with the CCDC.	2021-08-09 downloaded from the CCDC.
;
_cell_angle_alpha 90
_cell_angle_beta 90
_cell_angle_gamma 90
_cell_formula_units_Z 4
_cell_length_a 21.678(6)
_cell_length_b 13.712(4)
_cell_length_c 15.918(5)
_cell_measurement_reflns_used 7336
_cell_measurement_temperature 296.15
_cell_measurement_theta_max 25.43
_cell_measurement_theta_min 2.55
_cell_volume 4732(2)
_computing_cell_refinement 'SAINT V8.40A (Bruker, 2019)'
_computing_data_reduction 'SAINT V8.40A (Bruker, 2019)'
_computing_molecular_graphics 'Olex2 1.3-alpha (Dolomanov et al., 2009)'
_computing_publication_material 'Olex2 1.3-alpha (Dolomanov et al., 2009)'
_computing_structure_refinement 'XL  (Sheldrick, 2008)'
_computing_structure_solution 'SHELXT 2014/5 (Sheldrick, 2014)'
_diffrn_ambient_temperature 296.15
_diffrn_detector_area_resol_mean 8
_diffrn_measured_fraction_theta_full 0.964
_diffrn_measured_fraction_theta_max 0.964
_diffrn_measurement_device_type 'Bruker APEX-II CCD'
_diffrn_measurement_method '\f and \w scans'
_diffrn_radiation_monochromator graphite
_diffrn_radiation_type MoK\a
_diffrn_radiation_wavelength 0.71073
_diffrn_reflns_av_R_equivalents 0.0334
_diffrn_reflns_av_unetI/netI 0.0373
_diffrn_reflns_Laue_measured_fraction_full 0.964
_diffrn_reflns_Laue_measured_fraction_max 0.964
_diffrn_reflns_limit_h_max 24
_diffrn_reflns_limit_h_min -18
_diffrn_reflns_limit_k_max 10
_diffrn_reflns_limit_k_min -15
_diffrn_reflns_limit_l_max 16
_diffrn_reflns_limit_l_min -17
_diffrn_reflns_number 13419
_diffrn_reflns_point_group_measured_fraction_full 0.964
_diffrn_reflns_point_group_measured_fraction_max 0.964
_diffrn_reflns_theta_full 23.256
_diffrn_reflns_theta_max 23.256
_diffrn_reflns_theta_min 1.587
_diffrn_source 'sealed tube'
_diffrn_source_current 0.0
_diffrn_source_power 0.0
_diffrn_source_voltage 0.0
_diffrn_standards_number 0
_exptl_absorpt_coefficient_mu 0.736
_exptl_absorpt_correction_T_max 0.7452
_exptl_absorpt_correction_T_min 0.6755
_exptl_absorpt_correction_type multi-scan
_exptl_absorpt_process_details
;
SADABS-2016/2 (Bruker,2016/2) was used for absorption correction.
wR2(int) was 0.0716 before and 0.0584 after correction.
The Ratio of minimum to maximum transmission is 0.9065.
The \l/2 correction factor is Not present.
;
_exptl_crystal_colour 'metallic greenish violet'
_exptl_crystal_colour_lustre metallic
_exptl_crystal_colour_modifier greenish
_exptl_crystal_colour_primary violet
_exptl_crystal_density_diffrn 1.342
_exptl_crystal_description block
_exptl_crystal_F_000 1944
_exptl_crystal_size_max 0.623
_exptl_crystal_size_mid 0.152
_exptl_crystal_size_min 0.083
_refine_diff_density_max 0.977
_refine_diff_density_min -1.823
_refine_diff_density_rms 0.124
_refine_ls_extinction_method none
_refine_ls_goodness_of_fit_ref 1.066
_refine_ls_hydrogen_treatment constr
_refine_ls_matrix_type full
_refine_ls_number_parameters 293
_refine_ls_number_reflns 3395
_refine_ls_number_restraints 7
_refine_ls_restrained_S_all 1.066
_refine_ls_R_factor_all 0.1537
_refine_ls_R_factor_gt 0.1289
_refine_ls_shift/su_max 0.000
_refine_ls_shift/su_mean 0.000
_refine_ls_structure_factor_coef Fsqd
_refine_ls_weighting_details 'w=1/[\s^2^(Fo^2^)+(0.0338P)^2^+91.4041P] where P=(Fo^2^+2Fc^2^)/3'
_refine_ls_weighting_scheme calc
_refine_ls_wR_factor_gt 0.2663
_refine_ls_wR_factor_ref 0.2821
_reflns_Friedel_coverage 0.000
_reflns_number_gt 2600
_reflns_number_total 3395
_reflns_threshold_expression 'I > 2\s(I)'
_cod_data_source_file d1cc03431f2.cif
_cod_data_source_block mntpzp-mn
_cod_depositor_comments 'Adding full bibliography for 7128762--7128764.cif.'
_cod_database_code 7128762
_shelx_shelxl_version_number 2016/6
_shelx_space_group_comment
;
The symmetry employed for this shelxl refinement is uniquely defined
by the following loop, which should always be used as a source of
symmetry information in preference to the above space-group names.
They are only intended as comments.
;
_shelx_estimated_absorpt_t_max 0.941
_shelx_estimated_absorpt_t_min 0.657
_olex2_refinement_description
;
1. Fixed Uiso
 At 1.2 times of:
  All C(H) groups, All N(H) groups, All N(H,H) groups
 At 1.5 times of:
  All C(H,H,H) groups
2. Restrained distances
 C14-N4
 2.1 with sigma of 0.02
3. Uiso/Uaniso restraints and constraints
O4B \\sim O4A: within 2A with sigma of 0.04 and sigma for terminal atoms of
0.08 within 2A
4. Others
 Sof(O4A)=1-FVAR(1)
 Sof(O4B)=FVAR(1)
 Fixed Sof: H8A(0.5) H8B(0.5) H18A(0.5) H18B(0.5) H18C(0.5) H17A(0.5)
 H17B(0.5) H17C(0.5)
5.a Riding coordinates:
 C18(H18A,H18B,H18C)
5.b Secondary CH2 refined with riding coordinates:
 N8(H8A,H8B)
5.c Aromatic/amide H refined with riding coordinates:
 N2(H2), N4(H4), C13(H13), C4(H4A), C14(H14), C3(H3), C9(H9), C1(H1), C8(H8),
 C16(H16)
5.d Idealised Me refined as rotating group:
 C17(H17A,H17B,H17C)
;
_olex2_submission_special_instructions 'No special instructions were received'

loop_
_space_group_symop_operation_xyz
'x, y, z'
'-x+1/2, -y, z+1/2'
'-x+1/2, y, -z+1/2'
'x, -y, -z'
'-x, -y, -z'
'x-1/2, y, -z-1/2'
'x-1/2, -y, z-1/2'
'-x, y, z'

loop_
_atom_site_label
_atom_site_type_symbol
_atom_site_fract_x
_atom_site_fract_y
_atom_site_fract_z
_atom_site_U_iso_or_equiv
_atom_site_adp_type
_atom_site_occupancy
_atom_site_site_symmetry_order
_atom_site_calc_flag
_atom_site_refinement_flags_posn
_atom_site_refinement_flags_adp
_atom_site_refinement_flags_occupancy
_atom_site_disorder_assembly
_atom_site_disorder_group
Mn2 Mn 0.500000 0.13156(15) 0.62936(17) 0.0464(7) Uani 1 2 d S T P . .
Mn1 Mn 0.250000 0.63170(16) 0.750000 0.0874(13) Uani 1 2 d S T P . .
Cl1 Cl 0.500000 0.1244(4) 0.7788(4) 0.109(2) Uani 1 2 d S T P . .
S1 S 0.36726(16) 0.6402(3) 0.8879(4) 0.1057(19) Uani 1 1 d . . . . .
O1 O 0.3344(5) 0.6329(8) 0.8092(9) 0.111(4) Uani 1 1 d . . . . .
O2 O 0.3679(5) 0.7422(10) 0.9047(10) 0.142(5) Uani 1 1 d . . . . .
O3 O 0.4285(5) 0.6145(11) 0.8873(14) 0.216(10) Uani 1 1 d . . . . .
O4B O 0.3246(17) 0.627(6) 0.961(3) 0.14(2) Uani 0.50(9) 1 d . U P A 2
N5 N 0.500000 0.2765(7) 0.6166(9) 0.050(4) Uani 1 2 d S T P . .
N7 N 0.500000 -0.0127(8) 0.6099(9) 0.044(3) Uani 1 2 d S T P . .
N6 N 0.4078(4) 0.1313(5) 0.6153(6) 0.047(2) Uani 1 1 d . . . . .
N2 N 0.2590(5) 0.4697(7) 0.6051(9) 0.090(4) Uani 1 1 d . . . . .
H2 H 0.224296 0.489613 0.585149 0.109 Uiso 1 1 calc R U . . .
N1 N 0.2876(4) 0.5126(7) 0.6653(10) 0.094(5) Uani 1 1 d . . . . .
N4 N 0.2567(5) -0.2029(8) 0.6072(10) 0.104(5) Uani 1 1 d D . . . .
H4 H 0.220929 -0.220178 0.589176 0.124 Uiso 1 1 calc R U . . .
N3 N 0.2885(5) -0.2503(6) 0.6661(8) 0.067(3) Uani 1 1 d . . . . .
C5 C 0.4495(4) 0.3363(6) 0.6102(7) 0.044(3) Uani 1 1 d . . . . .
C11 C 0.3885(5) -0.0447(7) 0.6146(8) 0.052(3) Uani 1 1 d . . . . .
C13 C 0.4698(4) -0.1684(6) 0.5804(7) 0.042(3) Uani 1 1 d . . . . .
H13 H 0.444753 -0.221984 0.569669 0.051 Uiso 1 1 calc R U . . .
C4 C 0.4687(5) 0.4336(7) 0.5956(8) 0.057(3) Uani 1 1 d . . . . .
H4A H 0.443225 0.487304 0.587537 0.069 Uiso 1 1 calc R U . . .
C10 C 0.3703(5) 0.0508(7) 0.6253(8) 0.055(3) Uani 1 1 d . . . . .
C14 C 0.3390(5) -0.1997(7) 0.6739(8) 0.059(3) Uani 1 1 d D . . . .
H14 H 0.370131 -0.215070 0.711908 0.071 Uiso 1 1 calc R U . . .
C7 C 0.3708(4) 0.2098(7) 0.6244(9) 0.057(4) Uani 1 1 d . . . . .
C15 C 0.3416(5) -0.1186(7) 0.6185(8) 0.053(3) Uani 1 1 d . . . . .
C6 C 0.3894(5) 0.3080(7) 0.6170(8) 0.054(3) Uani 1 1 d . . . . .
C2 C 0.3401(5) 0.3858(7) 0.6215(9) 0.063(4) Uani 1 1 d . . . . .
C3 C 0.2881(6) 0.3926(9) 0.5772(11) 0.086(5) Uani 1 1 d . . . . .
H3 H 0.275026 0.350739 0.534841 0.103 Uiso 1 1 calc R U . . .
C9 C 0.3114(6) 0.0820(8) 0.6448(10) 0.080(5) Uani 1 1 d . . . . .
H9 H 0.277918 0.041730 0.656435 0.097 Uiso 1 1 calc R U . . .
C1 C 0.3390(5) 0.4616(8) 0.6772(12) 0.092(6) Uani 1 1 d . . . . .
H1 H 0.369306 0.475326 0.716917 0.111 Uiso 1 1 calc R U . . .
C8 C 0.3103(5) 0.1796(8) 0.6441(12) 0.099(6) Uani 1 1 d . . . . .
H8 H 0.276501 0.219460 0.654498 0.119 Uiso 1 1 calc R U . . .
C16 C 0.2877(6) -0.1254(10) 0.5799(13) 0.107(6) Uani 1 1 d . . . . .
H16 H 0.273418 -0.082039 0.539339 0.129 Uiso 1 1 calc R U . . .
C12 C 0.4490(4) -0.0719(6) 0.5996(7) 0.042(3) Uani 1 1 d . . . . .
N8 N 0.500000 0.8070(18) 0.8876(15) 0.135(8) Uani 1 2 d S T P . .
H8A H 0.532854 0.768381 0.891607 0.162 Uiso 0.5 1 calc R U P . .
H8B H 0.467146 0.768381 0.891607 0.162 Uiso 0.5 1 calc R U P . .
C18 C 0.500000 0.867(3) 0.963(2) 0.200(19) Uani 1 2 d S T P . .
H18A H 0.463670 0.906796 0.963373 0.300 Uiso 0.5 1 d R U P B -1
H18B H 0.535990 0.907556 0.962913 0.300 Uiso 0.5 1 d R U P B -1
H18C H 0.500340 0.825706 1.011613 0.300 Uiso 0.5 1 d R U P B -1
C17 C 0.500000 0.843(3) 0.804(2) 0.185(16) Uani 1 2 d S T P . .
H17A H 0.488126 0.792165 0.766501 0.278 Uiso 0.5 1 calc R U P C -1
H17B H 0.540602 0.865818 0.790307 0.278 Uiso 0.5 1 calc R U P C -1
H17C H 0.471272 0.896260 0.800147 0.278 Uiso 0.5 1 calc R U P C -1
O4A O 0.343(2) 0.560(6) 0.940(4) 0.18(2) Uani 0.50(9) 1 d . U P A 1

loop_
_atom_site_aniso_label
_atom_site_aniso_U_11
_atom_site_aniso_U_22
_atom_site_aniso_U_33
_atom_site_aniso_U_23
_atom_site_aniso_U_13
_atom_site_aniso_U_12
Mn2 0.0372(12) 0.0194(10) 0.0827(19) -0.0030(11) 0.000 0.000
Mn1 0.0637(17) 0.0230(12) 0.176(3) 0.000 0.068(2) 0.000
Cl1 0.125(5) 0.075(4) 0.129(6) -0.012(4) 0.000 0.000
S1 0.0437(19) 0.075(3) 0.198(6) 0.058(3) 0.021(3) 0.0216(19)
O1 0.079(7) 0.088(7) 0.167(12) 0.003(8) 0.031(8) 0.002(6)
O2 0.072(7) 0.143(11) 0.209(15) -0.024(11) -0.055(9) 0.031(8)
O3 0.054(7) 0.144(12) 0.45(3) 0.020(16) 0.012(12) 0.037(8)
O4B 0.056(16) 0.24(5) 0.13(3) 0.13(3) 0.008(15) -0.03(2)
N5 0.047(7) 0.011(5) 0.092(11) 0.004(6) 0.000 0.000
N7 0.027(6) 0.024(6) 0.081(10) 0.017(6) 0.000 0.000
N6 0.041(5) 0.021(4) 0.079(7) 0.010(4) 0.004(4) 0.000(4)
N2 0.048(6) 0.045(6) 0.178(14) -0.002(8) 0.006(8) 0.020(6)
N1 0.038(6) 0.033(5) 0.213(16) -0.024(8) 0.037(8) -0.013(5)
N4 0.050(7) 0.054(7) 0.208(16) 0.017(9) 0.000(9) -0.023(6)
N3 0.060(7) 0.031(5) 0.111(10) 0.001(6) 0.026(6) -0.018(5)
C5 0.039(5) 0.013(4) 0.079(9) -0.003(5) -0.001(5) 0.003(4)
C11 0.038(6) 0.020(5) 0.097(10) 0.012(5) -0.006(6) -0.007(4)
C13 0.027(4) 0.022(5) 0.078(8) 0.001(5) -0.002(5) -0.017(4)
C4 0.062(7) 0.027(5) 0.083(9) 0.005(6) 0.010(6) -0.007(5)
C10 0.049(6) 0.029(6) 0.089(10) 0.004(6) 0.014(6) -0.011(5)
C14 0.055(7) 0.032(6) 0.091(10) 0.003(6) 0.021(7) -0.009(5)
C7 0.023(5) 0.023(5) 0.126(11) 0.012(6) 0.003(6) -0.005(4)
C15 0.041(6) 0.020(5) 0.097(10) -0.002(6) 0.002(6) 0.001(4)
C6 0.054(7) 0.027(5) 0.082(9) -0.006(6) 0.013(6) 0.007(5)
C2 0.047(7) 0.018(5) 0.124(12) -0.009(6) 0.023(7) 0.005(5)
C3 0.067(9) 0.041(7) 0.150(15) -0.009(8) -0.006(9) 0.018(7)
C9 0.063(8) 0.030(6) 0.149(15) 0.015(7) 0.012(9) -0.009(6)
C1 0.035(7) 0.042(7) 0.200(18) -0.018(9) 0.008(9) 0.001(5)
C8 0.018(5) 0.042(7) 0.24(2) 0.007(9) 0.016(8) 0.007(5)
C16 0.052(8) 0.070(9) 0.199(19) 0.023(11) -0.019(10) -0.038(8)
C12 0.035(5) 0.019(5) 0.071(8) 0.001(5) 0.011(5) 0.005(4)
N8 0.17(2) 0.119(18) 0.12(2) -0.015(17) 0.000 0.000
C18 0.19(3) 0.22(4) 0.19(4) -0.16(3) 0.000 0.000
C17 0.24(4) 0.18(4) 0.14(3) 0.07(3) 0.000 0.000
O4A 0.07(2) 0.19(4) 0.29(5) 0.15(4) -0.04(2) -0.06(2)

loop_
_atom_type_symbol
_atom_type_description
_atom_type_scat_dispersion_real
_atom_type_scat_dispersion_imag
_atom_type_scat_source
C C 0.0033 0.0016 'International Tables Vol C Tables 4.2.6.8 and 6.1.1.4'
H H 0.0000 0.0000 'International Tables Vol C Tables 4.2.6.8 and 6.1.1.4'
Cl Cl 0.1484 0.1585 'International Tables Vol C Tables 4.2.6.8 and 6.1.1.4'
Mn Mn 0.3368 0.7283 'International Tables Vol C Tables 4.2.6.8 and 6.1.1.4'
N N 0.0061 0.0033 'International Tables Vol C Tables 4.2.6.8 and 6.1.1.4'
O O 0.0106 0.0060 'International Tables Vol C Tables 4.2.6.8 and 6.1.1.4'
S S 0.1246 0.1234 'International Tables Vol C Tables 4.2.6.8 and 6.1.1.4'

loop_
_geom_angle_atom_site_label_1
_geom_angle_atom_site_label_2
_geom_angle_atom_site_label_3
_geom_angle
_geom_angle_site_symmetry_1
_geom_angle_site_symmetry_3
_geom_angle_publ_flag
N5 Mn2 Cl1 98.2(5) . . ?
N5 Mn2 N7 165.3(6) . . ?
N5 Mn2 N6 89.4(2) . 8_655 ?
N5 Mn2 N6 89.4(2) . . ?
N7 Mn2 Cl1 96.5(4) . . ?
N7 Mn2 N6 88.9(2) . 8_655 ?
N7 Mn2 N6 88.9(2) . . ?
N6 Mn2 Cl1 96.4(3) 8_655 . ?
N6 Mn2 Cl1 96.4(3) . . ?
N6 Mn2 N6 167.2(6) . 8_655 ?
O1 Mn1 O1 179.1(6) 3_556 . ?
O1 Mn1 N1 87.6(5) 3_556 3_556 ?
O1 Mn1 N1 93.0(5) . 3_556 ?
O1 Mn1 N1 87.6(5) . . ?
O1 Mn1 N1 93.0(5) 3_556 . ?
O1 Mn1 N3 86.4(4) 3_556 3_566 ?
O1 Mn1 N3 93.0(4) 3_556 1_565 ?
O1 Mn1 N3 93.0(4) . 3_566 ?
O1 Mn1 N3 86.4(4) . 1_565 ?
N1 Mn1 N1 87.9(6) 3_556 . ?
N3 Mn1 N1 179.3(4) 3_566 . ?
N3 Mn1 N1 91.8(4) 1_565 . ?
N3 Mn1 N1 91.8(4) 3_566 3_556 ?
N3 Mn1 N1 179.3(4) 1_565 3_556 ?
N3 Mn1 N3 88.5(5) 3_566 1_565 ?
O1 S1 O4B 111.0(16) . . ?
O1 S1 O4A 105(2) . . ?
O2 S1 O1 103.7(7) . . ?
O2 S1 O4B 89(4) . . ?
O2 S1 O4A 129(4) . . ?
O3 S1 O1 116.9(12) . . ?
O3 S1 O2 104.1(9) . . ?
O3 S1 O4B 125(2) . . ?
O3 S1 O4A 99(3) . . ?
S1 O1 Mn1 146.7(7) . . ?
C5 N5 Mn2 127.0(5) . . ?
C5 N5 Mn2 127.0(5) 8_655 . ?
C5 N5 C5 105.9(10) . 8_655 ?
C12 N7 Mn2 126.8(5) 8_655 . ?
C12 N7 Mn2 126.8(5) . . ?
C12 N7 C12 106.4(10) . 8_655 ?
C10 N6 Mn2 125.0(7) . . ?
C7 N6 Mn2 125.3(7) . . ?
C7 N6 C10 105.9(8) . . ?
N1 N2 H2 123.5 . . ?
N1 N2 C3 112.9(12) . . ?
C3 N2 H2 123.5 . . ?
N2 N1 Mn1 126.9(8) . . ?
N2 N1 C1 105.7(11) . . ?
C1 N1 Mn1 126.5(13) . . ?
N3 N4 H4 124.5 . . ?
C16 N4 H4 124.5 . . ?
C16 N4 N3 111.0(11) . . ?
N4 N3 Mn1 125.0(8) . 1_545 ?
C14 N3 Mn1 129.5(10) . 1_545 ?
C14 N3 N4 104.0(9) . . ?
N5 C5 C4 109.9(9) . . ?
C6 C5 N5 125.9(8) . . ?
C6 C5 C4 124.2(9) . . ?
C10 C11 C15 117.5(9) . . ?
C10 C11 C12 123.3(9) . . ?
C12 C11 C15 119.2(9) . . ?
C13 C13 H13 125.8 8_655 . ?
C13 C13 C12 108.4(5) 8_655 . ?
C12 C13 H13 125.8 . . ?
C5 C4 H4A 126.4 . . ?
C4 C4 C5 107.1(6) 8_655 . ?
C4 C4 H4A 126.4 8_655 . ?
N6 C10 C9 108.8(9) . . ?
C11 C10 N6 125.3(10) . . ?
C11 C10 C9 125.9(10) . . ?
N3 C14 H14 123.5 . . ?
N3 C14 C15 113.0(11) . . ?
C15 C14 H14 123.5 . . ?
N6 C7 C6 125.5(9) . . ?
N6 C7 C8 110.0(9) . . ?
C8 C7 C6 124.4(10) . . ?
C14 C15 C11 127.3(11) . . ?
C16 C15 C11 130.9(12) . . ?
C16 C15 C14 101.4(11) . . ?
C5 C6 C7 123.4(9) . . ?
C5 C6 C2 118.6(9) . . ?
C7 C6 C2 117.9(9) . . ?
C3 C2 C6 128.5(12) . . ?
C3 C2 C1 106.0(11) . . ?
C1 C2 C6 125.4(13) . . ?
N2 C3 C2 106.6(14) . . ?
N2 C3 H3 126.7 . . ?
C2 C3 H3 126.7 . . ?
C10 C9 H9 125.6 . . ?
C8 C9 C10 108.8(11) . . ?
C8 C9 H9 125.6 . . ?
N1 C1 C2 108.7(14) . . ?
N1 C1 H1 125.7 . . ?
C2 C1 H1 125.7 . . ?
C7 C8 H8 126.9 . . ?
C9 C8 C7 106.3(11) . . ?
C9 C8 H8 126.9 . . ?
N4 C16 H16 124.7 . . ?
C15 C16 N4 110.5(15) . . ?
C15 C16 H16 124.7 . . ?
N7 C12 C11 125.4(9) . . ?
N7 C12 C13 108.4(8) . . ?
C11 C12 C13 125.8(8) . . ?
H8A N8 H8B 106.3 . . ?
C18 N8 H8A 106.1 . . ?
C18 N8 H8B 106.1 . . ?
C17 N8 H8A 106.1 . . ?
C17 N8 H8B 106.1 . . ?
C17 N8 C18 125(3) . . ?
N8 C18 H18A 109.3 . . ?
N8 C18 H18B 109.3 . . ?
N8 C18 H18C 109.7 . . ?
H18A C18 H18B 109.5 . . ?
H18A C18 H18C 109.5 . . ?
H18B C18 H18C 109.5 . . ?
N8 C17 H17A 109.5 . . ?
N8 C17 H17B 109.5 . . ?
N8 C17 H17C 109.5 . . ?
H17A C17 H17B 109.5 . . ?
H17A C17 H17C 109.5 . . ?
H17B C17 H17C 109.5 . . ?

loop_
_geom_bond_atom_site_label_1
_geom_bond_atom_site_label_2
_geom_bond_distance
_geom_bond_site_symmetry_2
_geom_bond_publ_flag
Mn2 Cl1 2.381(8) . ?
Mn2 N5 1.997(10) . ?
Mn2 N7 2.002(11) . ?
Mn2 N6 2.011(8) . ?
Mn2 N6 2.011(8) 8_655 ?
Mn1 O1 2.058(13) 3_556 ?
Mn1 O1 2.058(13) . ?
Mn1 N1 2.269(12) . ?
Mn1 N1 2.269(12) 3_556 ?
Mn1 N3 2.258(10) 3_566 ?
Mn1 N3 2.258(10) 1_565 ?
S1 O1 1.445(13) . ?
S1 O2 1.424(14) . ?
S1 O3 1.373(11) . ?
S1 O4B 1.49(3) . ?
S1 O4A 1.48(4) . ?
N5 C5 1.372(11) . ?
N5 C5 1.372(11) 8_655 ?
N7 C12 1.382(11) 8_655 ?
N7 C12 1.382(11) . ?
N6 C10 1.380(12) . ?
N6 C7 1.351(12) . ?
N2 H2 0.8600 . ?
N2 N1 1.284(17) . ?
N2 C3 1.309(15) . ?
N1 C1 1.331(16) . ?
N4 H4 0.8600 . ?
N4 N3 1.334(16) . ?
N4 C16 1.330(16) . ?
N3 C14 1.302(13) . ?
C5 C4 1.417(13) . ?
C5 C6 1.364(14) . ?
C11 C10 1.378(14) . ?
C11 C15 1.437(13) . ?
C11 C12 1.383(14) . ?
C13 C13 1.308(18) 8_655 ?
C13 H13 0.9300 . ?
C13 C12 1.432(13) . ?
C4 C4 1.36(2) 8_655 ?
C4 H4A 0.9300 . ?
C10 C9 1.383(16) . ?
C14 H14 0.9300 . ?
C14 C15 1.422(15) . ?
C7 C6 1.411(14) . ?
C7 C8 1.409(14) . ?
C15 C16 1.324(17) . ?
C6 C2 1.511(14) . ?
C2 C3 1.332(18) . ?
C2 C1 1.368(18) . ?
C3 H3 0.9300 . ?
C9 H9 0.9300 . ?
C9 C8 1.338(16) . ?
C1 H1 0.9300 . ?
C8 H8 0.9300 . ?
C16 H16 0.9300 . ?
N8 H8A 0.8900 . ?
N8 H8B 0.8900 . ?
N8 C18 1.45(3) . ?
N8 C17 1.41(3) . ?
C18 H18A 0.9600 . ?
C18 H18B 0.9600 . ?
C18 H18C 0.9600 . ?
C17 H17A 0.9600 . ?
C17 H17B 0.9600 . ?
C17 H17C 0.9600 . ?

loop_
_geom_torsion_atom_site_label_1
_geom_torsion_atom_site_label_2
_geom_torsion_atom_site_label_3
_geom_torsion_atom_site_label_4
_geom_torsion
_geom_torsion_site_symmetry_1
_geom_torsion_site_symmetry_2
_geom_torsion_site_symmetry_3
_geom_torsion_site_symmetry_4
_geom_torsion_publ_flag
Mn2 N5 C5 C4 -175.6(10) . . . . ?
Mn2 N5 C5 C6 5(2) . . . . ?
Mn2 N7 C12 C11 -11(2) . . . . ?
Mn2 N7 C12 C13 175.2(9) . . . . ?
Mn2 N6 C10 C11 -26.2(18) . . . . ?
Mn2 N6 C10 C9 155.9(10) . . . . ?
Mn2 N6 C7 C6 22.8(19) . . . . ?
Mn2 N6 C7 C8 -156.2(11) . . . . ?
Mn1 N1 C1 C2 169.2(9) . . . . ?
Mn1 N3 C14 C15 -167.8(8) 1_545 . . . ?
O2 S1 O1 Mn1 -79.7(15) . . . . ?
O3 S1 O1 Mn1 166.4(13) . . . . ?
O4B S1 O1 Mn1 15(4) . . . . ?
N5 C5 C4 C4 -1.7(12) . . . 8_655 ?
N5 C5 C6 C7 -6(2) . . . . ?
N5 C5 C6 C2 170.7(13) . . . . ?
N6 C10 C9 C8 2.3(19) . . . . ?
N6 C7 C6 C5 -9(2) . . . . ?
N6 C7 C6 C2 174.5(13) . . . . ?
N6 C7 C8 C9 -1(2) . . . . ?
N2 N1 C1 C2 -0.2(17) . . . . ?
N1 N2 C3 C2 -1.2(18) . . . . ?
N4 N3 C14 C15 -1.2(14) . . . . ?
N3 N4 C16 C15 1(2) . . . . ?
N3 C14 C15 C11 175.6(11) . . . . ?
N3 C14 C15 C16 1.6(15) . . . . ?
C5 N5 C5 C4 2.8(18) 8_655 . . . ?
C5 N5 C5 C6 -176.9(8) 8_655 . . . ?
C5 C6 C2 C3 130.7(15) . . . . ?
C5 C6 C2 C1 -53.4(19) . . . . ?
C11 C10 C9 C8 -175.6(15) . . . . ?
C11 C15 C16 N4 -175.1(13) . . . . ?
C13 C13 C12 N7 1.0(11) 8_655 . . . ?
C13 C13 C12 C11 -172.4(11) 8_655 . . . ?
C4 C5 C6 C7 174.4(13) . . . . ?
C4 C5 C6 C2 -9(2) . . . . ?
C10 N6 C7 C6 -178.3(14) . . . . ?
C10 N6 C7 C8 2.7(16) . . . . ?
C10 C11 C15 C14 -122.2(13) . . . . ?
C10 C11 C15 C16 50(2) . . . . ?
C10 C11 C12 N7 14(2) . . . . ?
C10 C11 C12 C13 -173.8(12) . . . . ?
C10 C9 C8 C7 -1(2) . . . . ?
C14 C15 C16 N4 -1.4(18) . . . . ?
C7 N6 C10 C11 174.9(14) . . . . ?
C7 N6 C10 C9 -3.1(15) . . . . ?
C7 C6 C2 C3 -52(2) . . . . ?
C7 C6 C2 C1 123.4(15) . . . . ?
C15 C11 C10 N6 -173.2(12) . . . . ?
C15 C11 C10 C9 4(2) . . . . ?
C15 C11 C12 N7 -166.9(12) . . . . ?
C15 C11 C12 C13 5(2) . . . . ?
C6 C5 C4 C4 178.0(11) . . . 8_655 ?
C6 C7 C8 C9 179.7(15) . . . . ?
C6 C2 C3 N2 177.6(12) . . . . ?
C6 C2 C1 N1 -177.2(12) . . . . ?
C3 N2 N1 Mn1 -168.5(10) . . . . ?
C3 N2 N1 C1 0.9(18) . . . . ?
C3 C2 C1 N1 -0.6(17) . . . . ?
C1 C2 C3 N2 1.0(17) . . . . ?
C8 C7 C6 C5 170.0(15) . . . . ?
C8 C7 C6 C2 -7(2) . . . . ?
C16 N4 N3 Mn1 167.6(11) . . . 1_545 ?
C16 N4 N3 C14 0.2(17) . . . . ?
C12 N7 C12 C11 171.8(8) 8_655 . . . ?
C12 N7 C12 C13 -1.6(17) 8_655 . . . ?
C12 C11 C10 N6 6(2) . . . . ?
C12 C11 C10 C9 -176.4(14) . . . . ?
C12 C11 C15 C14 58.5(18) . . . . ?
C12 C11 C15 C16 -129.3(17) . . . . ?
O4A S1 O1 Mn1 57(4) . . . . ?
